data_4065552
loop_
_publ_author_name
'Wang, Wenyuan'
'Inoue, Shigeyoshi'
'Yao, Shenglai'
'Driess, Matthias'

_publ_section_title
;
 Reactivity of N-Heterocyclic Germylene Toward Ammonia and Water
;
_journal_issue 23
_journal_name_full Organometallics
_journal_page_first 6490
_journal_paper_doi 10.1021/om200970s
_journal_volume 30
_journal_year 2011
_chemical_formula_sum 'C37 H46 Ge N2'
_chemical_formula_weight 591.35
_chemical_name_systematic
; 
 ? 
;
_space_group_IT_number 2
_symmetry_cell_setting triclinic
_symmetry_space_group_name_Hall '-P 1'
_symmetry_space_group_name_H-M 'P -1'
_atom_sites_solution_hydrogens geom
_atom_sites_solution_primary direct
_atom_sites_solution_secondary difmap
_audit_creation_method
;
CrysAlis RED, Oxford Diffraction Ltd.,
Version 1.171.31.8 (release 12-01-2007 CrysAlis171 .NET)
(compiled Jan 12 2007,17:49:11)
;
_cell_angle_alpha 66.971(4)
_cell_angle_beta 85.749(3)
_cell_angle_gamma 71.833(5)
_cell_formula_units_Z 2
_cell_length_a 10.8388(6)
_cell_length_b 12.7885(7)
_cell_length_c 13.2778(4)
_cell_measurement_reflns_used 6227
_cell_measurement_temperature 150(2)
_cell_measurement_theta_max 32.3848
_cell_measurement_theta_min 3.0675
_cell_volume 1606.95(15)
_computing_cell_refinement
;
CrysAlis RED, Oxford Diffraction Ltd.,
Version 1.171.31.8 (release 12-01-2007 CrysAlis171 .NET)
(compiled Jan 12 2007,17:49:11)
;
_computing_data_collection
;
CrysAlis CCD, Oxford Diffraction Ltd.,
Version 1.171.31.8 (release 12-01-2007 CrysAlis171 .NET)
(compiled Jan 12 2007,17:49:11)
;
_computing_data_reduction
;
CrysAlis RED, Oxford Diffraction Ltd.,
Version 1.171.31.8 (release 12-01-2007 CrysAlis171 .NET)
(compiled Jan 12 2007,17:49:11)
;
_computing_publication_material 'SHELXL-97 (Sheldrick, 1997)'
_computing_structure_refinement 'SHELXL-97 (Sheldrick, 1997)'
_computing_structure_solution 'SHELXS-97 (Sheldrick, 1990)'
_diffrn_ambient_temperature 150(2)
_diffrn_measured_fraction_theta_full 0.996
_diffrn_measured_fraction_theta_max 0.996
_diffrn_measurement_device_type 'Oxford Diffraction Xcalibur S Sapphire'
_diffrn_measurement_method \w
_diffrn_radiation_monochromator graphite
_diffrn_radiation_source 'Enhance (Mo) X-ray Source'
_diffrn_radiation_type MoK\a
_diffrn_radiation_wavelength 0.71073
_diffrn_reflns_av_R_equivalents 0.0366
_diffrn_reflns_av_sigmaI/netI 0.0633
_diffrn_reflns_limit_h_max 12
_diffrn_reflns_limit_h_min -12
_diffrn_reflns_limit_k_max 15
_diffrn_reflns_limit_k_min -15
_diffrn_reflns_limit_l_max 15
_diffrn_reflns_limit_l_min -15
_diffrn_reflns_number 13501
_diffrn_reflns_theta_full 25.00
_diffrn_reflns_theta_max 25.00
_diffrn_reflns_theta_min 3.07
_exptl_absorpt_coefficient_mu 0.980
_exptl_absorpt_correction_T_max 1.00000
_exptl_absorpt_correction_T_min 0.92510
_exptl_absorpt_correction_type multi-scan
_exptl_absorpt_process_details
;
CrysAlis RED, Oxford Diffraction Ltd.,
Version 1.171.32.24 (release 21-04-2008 CrysAlis171 .NET)
(compiled Apr 21 2008,18:23:10)
Empirical absorption correction using spherical harmonics,
 implemented in SCALE3 ABSPACK scaling algorithm.
;
_exptl_crystal_colour red
_exptl_crystal_density_diffrn 1.222
_exptl_crystal_density_method 'not measured'
_exptl_crystal_description block
_exptl_crystal_F_000 628
_exptl_crystal_size_max 0.29
_exptl_crystal_size_mid 0.15
_exptl_crystal_size_min 0.07
_refine_diff_density_max 0.539
_refine_diff_density_min -0.501
_refine_diff_density_rms 0.073
_refine_ls_extinction_method none
_refine_ls_goodness_of_fit_ref 1.031
_refine_ls_hydrogen_treatment constr
_refine_ls_matrix_type full
_refine_ls_number_parameters 369
_refine_ls_number_reflns 5636
_refine_ls_number_restraints 0
_refine_ls_restrained_S_all 1.031
_refine_ls_R_factor_all 0.0691
_refine_ls_R_factor_gt 0.0489
_refine_ls_shift/su_max 0.001
_refine_ls_shift/su_mean 0.000
_refine_ls_structure_factor_coef Fsqd
_refine_ls_weighting_details 'calc w=1/[\s^2^(Fo^2^)+(0.0601P)^2^+1.2762P] where P=(Fo^2^+2Fc^2^)/3'
_refine_ls_weighting_scheme calc
_refine_ls_wR_factor_gt 0.1180
_refine_ls_wR_factor_ref 0.1242
_reflns_number_gt 4455
_reflns_number_total 5636
_reflns_threshold_expression >2sigma(I)
_cod_data_source_file om200970s_si_002.cif
_cod_data_source_block compound02
_cod_original_cell_volume 1606.95(13)
_cod_original_sg_symbol_H-M P-1
_cod_database_code 4065552

loop_
_symmetry_equiv_pos_as_xyz
'x, y, z'
'-x, -y, -z'

loop_
_atom_site_label
_atom_site_type_symbol
_atom_site_fract_x
_atom_site_fract_y
_atom_site_fract_z
_atom_site_U_iso_or_equiv
_atom_site_adp_type
_atom_site_occupancy
_atom_site_symmetry_multiplicity
_atom_site_calc_flag
_atom_site_refinement_flags
Ge1 Ge 0.84864(4) -0.02606(4) 0.16584(3) 0.02560(15) Uani 1 1 d .
N1 N 0.9081(3) -0.1427(2) 0.3027(2) 0.0163(6) Uani 1 1 d .
C1 C 0.7461(3) 0.0767(3) 0.3276(2) 0.0126(7) Uani 1 1 d .
N2 N 0.7624(3) 0.0926(2) 0.2169(2) 0.0129(6) Uani 1 1 d .
C2 C 0.8071(3) -0.0251(3) 0.4136(2) 0.0136(7) Uani 1 1 d .
C3 C 0.8909(3) -0.1368(3) 0.4081(2) 0.0137(7) Uani 1 1 d .
C4 C 0.9496(3) -0.2343(3) 0.4986(3) 0.0215(8) Uani 1 1 d .
H4 H 0.9979 -0.3060 0.4899 0.026 Uiso 1 1 calc R
C5 C 0.9414(4) -0.2335(3) 0.6116(3) 0.0225(8) Uani 1 1 d .
H5A H 1.0260 -0.2817 0.6530 0.027 Uiso 1 1 calc R
H5B H 0.8746 -0.2701 0.6508 0.027 Uiso 1 1 calc R
C6 C 0.9070(3) -0.1080(3) 0.6065(2) 0.0199(8) Uani 1 1 d .
H6A H 0.9810 -0.0763 0.5798 0.024 Uiso 1 1 calc R
H6B H 0.8895 -0.1080 0.6807 0.024 Uiso 1 1 calc R
C7 C 0.7876(4) -0.0292(3) 0.5299(3) 0.0239(8) Uani 1 1 d .
H7A H 0.7656 0.0529 0.5277 0.029 Uiso 1 1 calc R
H7B H 0.7132 -0.0593 0.5593 0.029 Uiso 1 1 calc R
C8 C 0.9883(3) -0.2539(3) 0.2975(2) 0.0159(7) Uani 1 1 d .
C9 C 1.1217(3) -0.2726(3) 0.2833(2) 0.0188(8) Uani 1 1 d .
C10 C 1.1946(4) -0.3772(3) 0.2717(3) 0.0239(8) Uani 1 1 d .
H10 H 1.2850 -0.3907 0.2611 0.029 Uiso 1 1 calc R
C11 C 1.1395(4) -0.4622(3) 0.2751(3) 0.0262(9) Uani 1 1 d .
H11 H 1.1915 -0.5334 0.2673 0.031 Uiso 1 1 calc R
C12 C 1.0087(4) -0.4430(3) 0.2900(3) 0.0226(8) Uani 1 1 d .
H12 H 0.9712 -0.5019 0.2926 0.027 Uiso 1 1 calc R
C13 C 0.9298(3) -0.3396(3) 0.3012(2) 0.0194(8) Uani 1 1 d .
C14 C 1.1869(3) -0.1816(3) 0.2774(3) 0.0260(8) Uani 1 1 d .
H14 H 1.1226 -0.1191 0.2983 0.031 Uiso 1 1 calc R
C15 C 1.2228(4) -0.1203(4) 0.1594(3) 0.0395(11) Uani 1 1 d .
H15A H 1.2919 -0.1781 0.1392 0.059 Uiso 1 1 calc R
H15B H 1.2532 -0.0539 0.1544 0.059 Uiso 1 1 calc R
H15C H 1.1461 -0.0897 0.1094 0.059 Uiso 1 1 calc R
C16 C 1.3060(4) -0.2358(4) 0.3566(4) 0.0451(12) Uani 1 1 d .
H16A H 1.2813 -0.2753 0.4312 0.068 Uiso 1 1 calc R
H16B H 1.3404 -0.1726 0.3540 0.068 Uiso 1 1 calc R
H16C H 1.3727 -0.2945 0.3355 0.068 Uiso 1 1 calc R
C17 C 0.7855(4) -0.3212(3) 0.3156(3) 0.0252(8) Uani 1 1 d .
H17 H 0.7485 -0.2487 0.3333 0.030 Uiso 1 1 calc R
C18 C 0.7615(4) -0.4274(4) 0.4108(3) 0.0374(10) Uani 1 1 d .
H18A H 0.7986 -0.5000 0.3959 0.056 Uiso 1 1 calc R
H18B H 0.6677 -0.4128 0.4187 0.056 Uiso 1 1 calc R
H18C H 0.8027 -0.4375 0.4786 0.056 Uiso 1 1 calc R
C19 C 0.7162(4) -0.2987(4) 0.2100(3) 0.0395(10) Uani 1 1 d .
H19A H 0.7322 -0.2300 0.1504 0.059 Uiso 1 1 calc R
H19B H 0.6225 -0.2822 0.2199 0.059 Uiso 1 1 calc R
H19C H 0.7492 -0.3695 0.1920 0.059 Uiso 1 1 calc R
C20 C 0.6927(3) 0.2033(3) 0.1288(2) 0.0164(7) Uani 1 1 d .
C21 C 0.7607(3) 0.2843(3) 0.0698(2) 0.0174(7) Uani 1 1 d .
C22 C 0.6966(4) 0.3833(3) -0.0207(3) 0.0277(9) Uani 1 1 d .
H22 H 0.7406 0.4391 -0.0617 0.033 Uiso 1 1 calc R
C23 C 0.5704(4) 0.4032(3) -0.0530(3) 0.0330(10) Uani 1 1 d .
H23 H 0.5288 0.4716 -0.1158 0.040 Uiso 1 1 calc R
C24 C 0.5051(4) 0.3240(4) 0.0057(3) 0.0308(10) Uani 1 1 d .
H24 H 0.4182 0.3382 -0.0170 0.037 Uiso 1 1 calc R
C25 C 0.5640(3) 0.2229(3) 0.0984(3) 0.0203(8) Uani 1 1 d .
C26 C 0.4914(4) 0.1345(4) 0.1590(3) 0.0312(9) Uani 1 1 d .
H26 H 0.5375 0.0824 0.2324 0.037 Uiso 1 1 calc R
C27 C 0.4958(5) 0.0540(5) 0.0965(4) 0.0516(13) Uani 1 1 d .
H27A H 0.4471 0.1023 0.0257 0.077 Uiso 1 1 calc R
H27B H 0.4568 -0.0084 0.1397 0.077 Uiso 1 1 calc R
H27C H 0.5864 0.0169 0.0844 0.077 Uiso 1 1 calc R
C28 C 0.3508(4) 0.1938(5) 0.1777(4) 0.0558(14) Uani 1 1 d .
H28A H 0.3491 0.2452 0.2168 0.084 Uiso 1 1 calc R
H28B H 0.3111 0.1322 0.2214 0.084 Uiso 1 1 calc R
H28C H 0.3021 0.2420 0.1069 0.084 Uiso 1 1 calc R
C29 C 0.9002(4) 0.2647(3) 0.0996(3) 0.0256(8) Uani 1 1 d .
H29 H 0.9206 0.2044 0.1767 0.031 Uiso 1 1 calc R
C30 C 0.9941(4) 0.2134(4) 0.0265(3) 0.0391(11) Uani 1 1 d .
H30A H 0.9799 0.1399 0.0305 0.059 Uiso 1 1 calc R
H30B H 1.0838 0.1957 0.0516 0.059 Uiso 1 1 calc R
H30C H 0.9786 0.2719 -0.0494 0.059 Uiso 1 1 calc R
C31 C 0.9235(5) 0.3781(4) 0.0960(3) 0.0453(12) Uani 1 1 d .
H31A H 0.9113 0.4368 0.0202 0.068 Uiso 1 1 calc R
H31B H 1.0124 0.3587 0.1239 0.068 Uiso 1 1 calc R
H31C H 0.8616 0.4115 0.1416 0.068 Uiso 1 1 calc R
C32 C 0.6530(3) 0.1800(3) 0.3478(2) 0.0142(7) Uani 1 1 d .
C33 C 0.6802(4) 0.2874(3) 0.3187(3) 0.0212(8) Uani 1 1 d .
H33 H 0.7587 0.2960 0.2847 0.025 Uiso 1 1 calc R
C34 C 0.5938(4) 0.3815(3) 0.3389(3) 0.0291(9) Uani 1 1 d .
H34 H 0.6127 0.4547 0.3176 0.035 Uiso 1 1 calc R
C35 C 0.4805(4) 0.3700(4) 0.3894(3) 0.0331(10) Uani 1 1 d .
H35 H 0.4221 0.4346 0.4041 0.040 Uiso 1 1 calc R
C36 C 0.4524(4) 0.2650(4) 0.4187(3) 0.0317(10) Uani 1 1 d .
H36 H 0.3739 0.2572 0.4530 0.038 Uiso 1 1 calc R
C37 C 0.5379(3) 0.1703(3) 0.3984(3) 0.0234(8) Uani 1 1 d .
H37 H 0.5176 0.0978 0.4194 0.028 Uiso 1 1 calc R

loop_
_atom_site_aniso_label
_atom_site_aniso_U_11
_atom_site_aniso_U_22
_atom_site_aniso_U_33
_atom_site_aniso_U_23
_atom_site_aniso_U_13
_atom_site_aniso_U_12
Ge1 0.0323(3) 0.0211(2) 0.0168(2) -0.00668(16) -0.00006(15) -0.00011(17)
N1 0.0199(16) 0.0118(14) 0.0134(13) -0.0042(11) 0.0004(11) -0.0005(12)
C1 0.0108(17) 0.0153(17) 0.0141(15) -0.0060(14) 0.0019(13) -0.0069(14)
N2 0.0136(14) 0.0122(14) 0.0111(12) -0.0039(11) 0.0004(11) -0.0026(11)
C2 0.0172(18) 0.0134(17) 0.0112(15) -0.0044(13) 0.0004(13) -0.0063(14)
C3 0.0142(17) 0.0148(17) 0.0114(15) -0.0039(14) 0.0017(13) -0.0054(14)
C4 0.026(2) 0.0160(18) 0.0187(17) -0.0067(15) 0.0014(15) -0.0014(15)
C5 0.024(2) 0.022(2) 0.0149(16) -0.0020(15) -0.0036(15) -0.0048(16)
C6 0.023(2) 0.026(2) 0.0105(15) -0.0043(15) 0.0007(14) -0.0112(16)
C7 0.033(2) 0.0182(19) 0.0145(16) -0.0073(15) 0.0000(15) 0.0020(16)
C8 0.0199(19) 0.0118(17) 0.0087(15) -0.0017(13) 0.0000(13) 0.0021(14)
C9 0.0196(19) 0.0202(19) 0.0098(15) -0.0025(14) -0.0020(13) -0.0006(15)
C10 0.019(2) 0.025(2) 0.0182(17) -0.0048(16) 0.0015(15) 0.0006(16)
C11 0.031(2) 0.0159(19) 0.0214(19) -0.0061(16) 0.0033(16) 0.0040(16)
C12 0.033(2) 0.0145(18) 0.0188(17) -0.0051(15) 0.0038(15) -0.0084(16)
C13 0.026(2) 0.0169(18) 0.0112(15) -0.0025(14) 0.0028(14) -0.0050(15)
C14 0.018(2) 0.031(2) 0.030(2) -0.0158(17) 0.0022(16) -0.0050(16)
C15 0.041(3) 0.042(3) 0.041(2) -0.010(2) 0.004(2) -0.028(2)
C16 0.038(3) 0.055(3) 0.048(3) -0.027(2) -0.009(2) -0.011(2)
C17 0.025(2) 0.024(2) 0.030(2) -0.0141(17) 0.0036(16) -0.0078(16)
C18 0.034(2) 0.049(3) 0.032(2) -0.015(2) 0.0116(18) -0.020(2)
C19 0.032(2) 0.043(3) 0.037(2) -0.009(2) -0.0066(19) -0.011(2)
C20 0.0218(19) 0.0141(17) 0.0118(15) -0.0076(14) -0.0002(14) 0.0001(14)
C21 0.026(2) 0.0149(18) 0.0109(15) -0.0053(14) 0.0009(14) -0.0052(15)
C22 0.042(3) 0.018(2) 0.0140(17) -0.0017(15) 0.0030(16) -0.0036(17)
C23 0.041(3) 0.024(2) 0.0158(17) -0.0041(16) -0.0073(17) 0.0109(19)
C24 0.021(2) 0.041(2) 0.0252(19) -0.0194(19) -0.0104(16) 0.0084(18)
C25 0.0169(19) 0.029(2) 0.0164(16) -0.0144(15) -0.0014(14) -0.0004(15)
C26 0.022(2) 0.048(3) 0.029(2) -0.0178(19) -0.0022(16) -0.0140(19)
C27 0.055(3) 0.069(3) 0.057(3) -0.036(3) 0.008(2) -0.040(3)
C28 0.019(2) 0.106(4) 0.044(3) -0.031(3) 0.006(2) -0.021(3)
C29 0.032(2) 0.027(2) 0.0161(17) -0.0005(16) 0.0012(15) -0.0177(18)
C30 0.021(2) 0.058(3) 0.038(2) -0.018(2) 0.0044(18) -0.015(2)
C31 0.061(3) 0.048(3) 0.036(2) -0.007(2) 0.002(2) -0.040(3)
C32 0.0163(18) 0.0145(17) 0.0081(14) -0.0024(13) -0.0061(13) -0.0008(14)
C33 0.027(2) 0.0211(19) 0.0143(16) -0.0054(15) -0.0038(14) -0.0065(16)
C34 0.048(3) 0.0147(19) 0.0216(18) -0.0071(16) -0.0081(18) -0.0031(18)
C35 0.036(2) 0.026(2) 0.0249(19) -0.0131(17) -0.0103(18) 0.0143(18)
C36 0.018(2) 0.045(3) 0.027(2) -0.0182(19) 0.0008(16) 0.0034(18)
C37 0.022(2) 0.024(2) 0.0219(18) -0.0087(16) -0.0026(15) -0.0035(16)

loop_
_atom_type_symbol
_atom_type_description
_atom_type_scat_dispersion_real
_atom_type_scat_dispersion_imag
_atom_type_scat_source
C C 0.0033 0.0016 'International Tables Vol C Tables 4.2.6.8 and 6.1.1.4'
H H 0.0000 0.0000 'International Tables Vol C Tables 4.2.6.8 and 6.1.1.4'
N N 0.0061 0.0033 'International Tables Vol C Tables 4.2.6.8 and 6.1.1.4'
Ge Ge 0.1547 1.8001 'International Tables Vol C Tables 4.2.6.8 and 6.1.1.4'

loop_
_geom_angle_atom_site_label_1
_geom_angle_atom_site_label_2
_geom_angle_atom_site_label_3
_geom_angle
N1 Ge1 N2 95.09(11)
C3 N1 C8 117.6(2)
C3 N1 Ge1 130.0(2)
C8 N1 Ge1 112.32(19)
C2 C1 N2 124.1(3)
C2 C1 C32 120.0(3)
N2 C1 C32 115.9(3)
C1 N2 C20 121.4(2)
C1 N2 Ge1 125.9(2)
C20 N2 Ge1 112.00(18)
C1 C2 C3 126.7(3)
C1 C2 C7 119.3(3)
C3 C2 C7 114.0(3)
C4 C3 N1 119.6(3)
C4 C3 C2 122.8(3)
N1 C3 C2 117.6(3)
C3 C4 C5 122.8(3)
C4 C5 C6 110.8(3)
C5 C6 C7 109.8(3)
C6 C7 C2 112.8(3)
C9 C8 C13 121.1(3)
C9 C8 N1 119.6(3)
C13 C8 N1 119.2(3)
C10 C9 C8 118.1(3)
C10 C9 C14 119.6(3)
C8 C9 C14 122.3(3)
C11 C10 C9 121.8(3)
C12 C11 C10 119.3(3)
C11 C12 C13 121.8(3)
C12 C13 C8 117.8(3)
C12 C13 C17 119.9(3)
C8 C13 C17 122.2(3)
C9 C14 C16 112.6(3)
C9 C14 C15 110.2(3)
C16 C14 C15 110.7(3)
C13 C17 C19 111.0(3)
C13 C17 C18 111.2(3)
C19 C17 C18 110.8(3)
C25 C20 C21 121.4(3)
C25 C20 N2 119.8(3)
C21 C20 N2 118.6(3)
C22 C21 C20 117.7(3)
C22 C21 C29 119.6(3)
C20 C21 C29 122.6(3)
C23 C22 C21 121.7(4)
C24 C23 C22 119.9(3)
C23 C24 C25 121.1(4)
C24 C25 C20 118.1(3)
C24 C25 C26 119.9(3)
C20 C25 C26 121.9(3)
C25 C26 C28 113.4(4)
C25 C26 C27 109.7(3)
C28 C26 C27 110.1(4)
C21 C29 C31 112.8(3)
C21 C29 C30 111.4(3)
C31 C29 C30 109.9(3)
C37 C32 C33 118.1(3)
C37 C32 C1 120.6(3)
C33 C32 C1 121.3(3)
C34 C33 C32 120.5(3)
C35 C34 C33 120.5(4)
C36 C35 C34 119.7(3)
C35 C36 C37 120.3(4)
C36 C37 C32 120.8(4)

loop_
_geom_bond_atom_site_label_1
_geom_bond_atom_site_label_2
_geom_bond_distance
Ge1 N1 1.843(3)
Ge1 N2 1.861(3)
N1 C3 1.426(4)
N1 C8 1.442(4)
C1 C2 1.359(4)
C1 N2 1.408(4)
C1 C32 1.498(4)
N2 C20 1.454(4)
C2 C3 1.461(4)
C2 C7 1.525(4)
C3 C4 1.360(4)
C4 C5 1.501(4)
C5 C6 1.504(5)
C6 C7 1.519(5)
C8 C9 1.400(5)
C8 C13 1.411(5)
C9 C10 1.386(5)
C9 C14 1.514(5)
C10 C11 1.380(5)
C11 C12 1.374(5)
C12 C13 1.391(5)
C13 C17 1.515(5)
C14 C16 1.525(5)
C14 C15 1.537(5)
C17 C19 1.522(5)
C17 C18 1.530(5)
C20 C25 1.399(5)
C20 C21 1.409(5)
C21 C22 1.385(5)
C21 C29 1.509(5)
C22 C23 1.380(6)
C23 C24 1.372(6)
C24 C25 1.397(5)
C25 C26 1.514(5)
C26 C28 1.525(6)
C26 C27 1.544(6)
C29 C31 1.530(5)
C29 C30 1.531(5)
C32 C37 1.390(5)
C32 C33 1.394(5)
C33 C34 1.381(5)
C34 C35 1.375(6)
C35 C36 1.370(6)
C36 C37 1.384(5)

loop_
_cod_related_entry_id
_cod_related_entry_database
_cod_related_entry_code
1 ChemSpider 30659672
